data_4322985
loop_
_publ_author_name
'Scott Chadwick'
'Ulrich Englich'
'Bruce Noll'
'Karin Ruhlandt-Senge'

_publ_section_title
;
 Syntheses and Structure Determinations of Calcium Thiolates
;
_journal_name_full 'Inorganic Chemistry'
_journal_page_first 4718
_journal_page_last 4725
_journal_paper_doi 10.1021/ic980086l
_journal_volume 37
_journal_year 1998
_chemical_formula_sum 'C32 H20 Ca F10 N4 S2'
_chemical_formula_weight 754.72
_space_group_IT_number 2
_symmetry_cell_setting triclinic
_symmetry_space_group_name_Hall '-P 1'
_symmetry_space_group_name_H-M 'P -1'
_atom_sites_solution_hydrogens geom
_atom_sites_solution_primary direct
_atom_sites_solution_secondary difmap
_audit_creation_method SHELXL
_cell_angle_alpha 103.9160(10)
_cell_angle_beta 93.1380(10)
_cell_angle_gamma 99.2780(10)
_cell_formula_units_Z 1
_cell_length_a 7.9597(3)
_cell_length_b 9.7792(4)
_cell_length_c 10.8684(4)
_cell_measurement_reflns_used 3338
_cell_measurement_temperature 156(1)
_cell_volume 806.55(5)
_computing_cell_refinement 'Siemens SAINT'
_computing_data_collection 'Siemens SMART'
_computing_data_reduction 'Siemens SAINT'
_computing_molecular_graphics 'Siemens SHELXTL Plus'
_computing_publication_material 'Siemens SHELXTL Plus'
_computing_structure_refinement 'SHELXL-93 (Sheldrick, 1993)'
_computing_structure_solution 'SHELXS-86 (Sheldrick, 1990)'
_diffrn_ambient_temperature 156(1)
_diffrn_measurement_device 'Siemens SMART CCD'
_diffrn_measurement_method \w
_diffrn_radiation_monochromator graphite
_diffrn_radiation_source 'sealed tube'
_diffrn_radiation_type MoK\a
_diffrn_radiation_wavelength 0.71073
_diffrn_reflns_av_R_equivalents 0.0157
_diffrn_reflns_av_sigmaI/netI 0.0310
_diffrn_reflns_limit_h_max 10
_diffrn_reflns_limit_h_min -9
_diffrn_reflns_limit_k_max 12
_diffrn_reflns_limit_k_min -13
_diffrn_reflns_limit_l_max 14
_diffrn_reflns_limit_l_min -11
_diffrn_reflns_number 5487
_diffrn_reflns_theta_max 28.24
_diffrn_reflns_theta_min 1.94
_diffrn_standards_decay_% No
_exptl_absorpt_coefficient_mu 0.413
_exptl_absorpt_correction_type none
_exptl_crystal_colour colorless
_exptl_crystal_density_diffrn 1.554
_exptl_crystal_description plate
_exptl_crystal_F_000 382
_exptl_crystal_size_max 0.40
_exptl_crystal_size_mid 0.35
_exptl_crystal_size_min 0.15
_refine_diff_density_max 0.593
_refine_diff_density_min -0.333
_refine_diff_density_rms 0.061
_refine_ls_extinction_method none
_refine_ls_goodness_of_fit_all 1.028
_refine_ls_goodness_of_fit_obs 1.036
_refine_ls_hydrogen_treatment riding
_refine_ls_matrix_type full
_refine_ls_number_parameters 223
_refine_ls_number_reflns 3800
_refine_ls_number_restraints 0
_refine_ls_restrained_S_all 1.028
_refine_ls_restrained_S_obs 1.036
_refine_ls_R_factor_all 0.0490
_refine_ls_R_factor_obs 0.0394
_refine_ls_shift/esd_max 0.000
_refine_ls_shift/esd_mean 0.000
_refine_ls_structure_factor_coef Fsqd
_refine_ls_weighting_details 'w=1/[\s^2^(Fo^2^)+(0.0606P)^2^+0.3195P] where P=(Fo^2^+2Fc^2^)/3'
_refine_ls_weighting_scheme calc
_refine_ls_wR_factor_all 0.1095
_refine_ls_wR_factor_obs 0.1009
_reflns_number_observed 3211
_reflns_number_total 3800
_reflns_observed_criterion >2sigma(I)
_cod_data_source_file ic980086l_1.cif
_cod_data_source_block Compound_1
_cod_depositor_comments
;
The following automatic conversions were performed:

'_refine_ls_weighting_scheme' value 'calc
w=1/[\s^2^(Fo^2^)+(0.0606P)^2^+0.3195P] where P=(Fo^2^+2Fc^2^)/3' was
changed to 'calc'. New tag '_refine_ls_weighting_details' was
created. The value of the new tag was set to
'w=1/[\s^2^(Fo^2^)+(0.0606P)^2^+0.3195P] where P=(Fo^2^+2Fc^2^)/3'.

Automatic conversion script
Id: cif_fix_values 3143 2015-03-26 13:38:13Z robertas 
;
_cod_database_code 4322985

loop_
_symmetry_equiv_pos_as_xyz
'x, y, z'
'-x, -y, -z'

loop_
_atom_site_aniso_label
_atom_site_aniso_U_11
_atom_site_aniso_U_22
_atom_site_aniso_U_33
_atom_site_aniso_U_23
_atom_site_aniso_U_13
_atom_site_aniso_U_12
Ca 0.0241(2) 0.0211(2) 0.0240(2) 0.0068(2) 0.0018(2) 0.0042(2)
S 0.0295(2) 0.0244(2) 0.0319(2) 0.0058(2) 0.0040(2) 0.0069(2)
N1 0.0282(7) 0.0249(7) 0.0306(8) 0.0079(6) 0.0042(6) 0.0051(6)
N2 0.0292(8) 0.0291(8) 0.0300(8) 0.0053(6) -0.0002(6) 0.0085(6)
C1 0.0263(8) 0.0234(8) 0.0315(9) 0.0047(7) 0.0073(7) 0.0083(7)
C2 0.0272(8) 0.0240(8) 0.0355(10) 0.0061(7) 0.0091(7) 0.0059(7)
C3 0.0355(10) 0.0320(9) 0.0304(9) 0.0080(7) 0.0070(8) 0.0093(8)
C4 0.0325(9) 0.0347(10) 0.0319(10) 0.0010(8) 0.0022(8) 0.0072(8)
C5 0.0299(9) 0.0252(9) 0.0417(11) 0.0012(8) 0.0078(8) 0.0001(7)
C6 0.0324(9) 0.0242(9) 0.0338(10) 0.0069(7) 0.0093(7) 0.0060(7)
C7 0.0299(9) 0.0284(9) 0.0331(9) 0.0086(7) 0.0050(7) 0.0074(7)
C8 0.0416(11) 0.0264(9) 0.0420(11) 0.0112(8) 0.0067(9) 0.0053(8)
C9 0.0386(11) 0.0360(11) 0.0490(12) 0.0126(9) 0.0133(9) -0.0004(8)
C10 0.0343(10) 0.0425(12) 0.0544(13) 0.0136(10) 0.0179(9) 0.0116(9)
C11 0.0360(10) 0.0293(9) 0.0420(11) 0.0098(8) 0.0104(8) 0.0097(8)
C12 0.0271(9) 0.0289(9) 0.0376(10) 0.0094(8) -0.0002(7) 0.0044(7)
C13 0.0387(10) 0.0386(10) 0.0366(10) 0.0169(8) -0.0001(8) 0.0084(8)
C14 0.0347(10) 0.0390(11) 0.0344(10) 0.0071(8) -0.0089(8) 0.0081(8)
C15 0.0276(9) 0.0340(10) 0.0439(11) 0.0089(8) -0.0026(8) 0.0031(7)
C16 0.0292(9) 0.0338(10) 0.0345(10) 0.0115(8) 0.0036(7) 0.0063(7)
F1 0.0378(6) 0.0310(6) 0.0403(6) 0.0131(5) 0.0042(5) -0.0015(5)
F2 0.0532(8) 0.0474(7) 0.0340(6) 0.0161(5) 0.0028(5) 0.0057(6)
F3 0.0469(7) 0.0479(7) 0.0372(7) 0.0010(5) -0.0054(5) 0.0009(6)
F4 0.0456(7) 0.0356(7) 0.0491(7) 0.0038(5) 0.0042(6) -0.0113(5)
F5 0.0469(7) 0.0313(6) 0.0403(6) 0.0131(5) 0.0064(5) -0.0012(5)

loop_
_atom_site_label
_atom_site_type_symbol
_atom_site_fract_x
_atom_site_fract_y
_atom_site_fract_z
_atom_site_U_iso_or_equiv
_atom_site_thermal_displace_type
_atom_site_occupancy
_atom_site_calc_flag
_atom_site_refinement_flags
_atom_site_disorder_group
Ca Ca 0.5000 0.0000 0.0000 0.02290(13) Uani 1 d S .
S S 0.33508(6) 0.23047(5) 0.11352(4) 0.02856(13) Uani 1 d . .
N1 N 0.2938(2) -0.1716(2) 0.08618(14) 0.0277(3) Uani 1 d . .
N2 N 0.2908(2) -0.0418(2) -0.19141(15) 0.0296(3) Uani 1 d . .
C1 C 0.4691(2) 0.3087(2) 0.2547(2) 0.0269(4) Uani 1 d . .
C2 C 0.4658(2) 0.2487(2) 0.3590(2) 0.0288(4) Uani 1 d . .
C3 C 0.5727(2) 0.3060(2) 0.4705(2) 0.0321(4) Uani 1 d . .
C4 C 0.6891(2) 0.4301(2) 0.4826(2) 0.0342(4) Uani 1 d . .
C5 C 0.6943(2) 0.4958(2) 0.3837(2) 0.0339(4) Uani 1 d . .
C6 C 0.5862(2) 0.4363(2) 0.2733(2) 0.0299(4) Uani 1 d . .
C7 C 0.3219(2) -0.3046(2) 0.0835(2) 0.0300(4) Uani 1 d . .
H7A H 0.4260(2) -0.3301(2) 0.0550(2) 0.036 Uiso 1 calc R .
C8 C 0.2067(3) -0.4056(2) 0.1200(2) 0.0362(4) Uani 1 d . .
H8A H 0.2321(3) -0.4977(2) 0.1177(2) 0.043 Uiso 1 calc R .
C9 C 0.0542(3) -0.3702(2) 0.1598(2) 0.0414(5) Uani 1 d . .
H9A H -0.0282(3) -0.4380(2) 0.1841(2) 0.050 Uiso 1 calc R .
C10 C 0.0236(3) -0.2339(2) 0.1638(2) 0.0425(5) Uani 1 d . .
H10A H -0.0802(3) -0.2065(2) 0.1911(2) 0.051 Uiso 1 calc R .
C11 C 0.1461(3) -0.1386(2) 0.1275(2) 0.0349(4) Uani 1 d . .
H11A H 0.1247(3) -0.0448(2) 0.1319(2) 0.042 Uiso 1 calc R .
C12 C 0.3283(2) 0.0217(2) -0.2853(2) 0.0313(4) Uani 1 d . .
H12A H 0.4266(2) 0.0951(2) -0.2708(2) 0.038 Uiso 1 calc R .
C13 C 0.2324(3) -0.0132(2) -0.4019(2) 0.0367(4) Uani 1 d . .
H13A H 0.2639(3) 0.0347(2) -0.4658(2) 0.044 Uiso 1 calc R .
C14 C 0.0887(3) -0.1202(2) -0.4232(2) 0.0367(4) Uani 1 d . .
H14A H 0.0213(3) -0.1485(2) -0.5030(2) 0.044 Uiso 1 calc R .
C15 C 0.0454(2) -0.1846(2) -0.3269(2) 0.0358(4) Uani 1 d . .
H15A H -0.0541(2) -0.2563(2) -0.3383(2) 0.043 Uiso 1 calc R .
C16 C 0.1494(2) -0.1430(2) -0.2136(2) 0.0319(4) Uani 1 d . .
H16A H 0.1192(2) -0.1884(2) -0.1479(2) 0.038 Uiso 1 calc R .
F1 F 0.35612(15) 0.12577(12) 0.35237(11) 0.0365(3) Uani 1 d . .
F2 F 0.5631(2) 0.24220(14) 0.56710(11) 0.0443(3) Uani 1 d . .
F3 F 0.7959(2) 0.48612(14) 0.58964(12) 0.0470(3) Uani 1 d . .
F4 F 0.8035(2) 0.61981(13) 0.39621(13) 0.0468(3) Uani 1 d . .
F5 F 0.5987(2) 0.50682(12) 0.18061(11) 0.0397(3) Uani 1 d . .

loop_
_atom_type_symbol
_atom_type_description
_atom_type_scat_dispersion_real
_atom_type_scat_dispersion_imag
_atom_type_scat_source
C C 0.0033 0.0016 'International Tables Vol C Tables 4.2.6.8 and 6.1.1.4'
H H 0.0000 0.0000 'International Tables Vol C Tables 4.2.6.8 and 6.1.1.4'
N N 0.0061 0.0033 'International Tables Vol C Tables 4.2.6.8 and 6.1.1.4'
F F 0.0171 0.0103 'International Tables Vol C Tables 4.2.6.8 and 6.1.1.4'
S S 0.1246 0.1234 'International Tables Vol C Tables 4.2.6.8 and 6.1.1.4'
Ca Ca 0.2262 0.3064 'International Tables Vol C Tables 4.2.6.8 and 6.1.1.4'

loop_
_geom_angle_atom_site_label_1
_geom_angle_atom_site_label_2
_geom_angle_atom_site_label_3
_geom_angle
_geom_angle_site_symmetry_1
_geom_angle_site_symmetry_3
_geom_angle_publ_flag
N2 Ca N2 180.0 2_655 . ?
N2 Ca N1 89.44(5) 2_655 2_655 ?
N2 Ca N1 90.56(5) . 2_655 ?
N2 Ca N1 90.56(5) 2_655 . ?
N2 Ca N1 89.44(5) . . ?
N1 Ca N1 180.0 2_655 . ?
N2 Ca S 86.56(3) 2_655 2_655 ?
N2 Ca S 93.44(4) . 2_655 ?
N1 Ca S 90.50(3) 2_655 2_655 ?
N1 Ca S 89.50(3) . 2_655 ?
N2 Ca S 93.44(3) 2_655 . ?
N2 Ca S 86.56(4) . . ?
N1 Ca S 89.50(3) 2_655 . ?
N1 Ca S 90.50(3) . . ?
S Ca S 180.0 2_655 . ?
C1 S Ca 101.22(6) . . ?
C11 N1 C7 116.9(2) . . ?
C11 N1 Ca 121.65(12) . . ?
C7 N1 Ca 121.24(11) . . ?
C12 N2 C16 116.8(2) . . ?
C12 N2 Ca 120.66(12) . . ?
C16 N2 Ca 121.87(12) . . ?
C2 C1 C6 114.3(2) . . ?
C2 C1 S 122.38(14) . . ?
C6 C1 S 123.29(14) . . ?
F1 C2 C3 116.6(2) . . ?
F1 C2 C1 119.6(2) . . ?
C3 C2 C1 123.8(2) . . ?
F2 C3 C4 119.9(2) . . ?
F2 C3 C2 120.6(2) . . ?
C4 C3 C2 119.5(2) . . ?
F3 C4 C3 120.3(2) . . ?
F3 C4 C5 120.7(2) . . ?
C3 C4 C5 119.0(2) . . ?
F4 C5 C4 119.5(2) . . ?
F4 C5 C6 120.2(2) . . ?
C4 C5 C6 120.3(2) . . ?
F5 C6 C5 116.9(2) . . ?
F5 C6 C1 120.0(2) . . ?
C5 C6 C1 123.0(2) . . ?
N1 C7 C8 123.3(2) . . ?
C9 C8 C7 118.8(2) . . ?
C8 C9 C10 118.7(2) . . ?
C11 C10 C9 119.0(2) . . ?
N1 C11 C10 123.3(2) . . ?
N2 C12 C13 123.8(2) . . ?
C12 C13 C14 118.2(2) . . ?
C15 C14 C13 119.0(2) . . ?
C14 C15 C16 118.7(2) . . ?
N2 C16 C15 123.5(2) . . ?

loop_
_geom_bond_atom_site_label_1
_geom_bond_atom_site_label_2
_geom_bond_distance
_geom_bond_site_symmetry_2
_geom_bond_publ_flag
Ca N2 2.502(2) 2_655 ?
Ca N2 2.502(2) . ?
Ca N1 2.5343(15) 2_655 ?
Ca N1 2.5343(15) . ?
Ca S 2.8493(4) 2_655 ?
Ca S 2.8494(4) . ?
S C1 1.752(2) . ?
N1 C11 1.342(2) . ?
N1 C7 1.348(2) . ?
N2 C12 1.340(2) . ?
N2 C16 1.342(2) . ?
C1 C2 1.395(3) . ?
C1 C6 1.396(2) . ?
C2 F1 1.351(2) . ?
C2 C3 1.384(3) . ?
C3 F2 1.343(2) . ?
C3 C4 1.377(3) . ?
C4 F3 1.346(2) . ?
C4 C5 1.378(3) . ?
C5 F4 1.347(2) . ?
C5 C6 1.381(3) . ?
C6 F5 1.351(2) . ?
C7 C8 1.382(3) . ?
C8 C9 1.379(3) . ?
C9 C10 1.384(3) . ?
C10 C11 1.379(3) . ?
C12 C13 1.382(3) . ?
C13 C14 1.387(3) . ?
C14 C15 1.378(3) . ?
C15 C16 1.381(3) . ?

loop_
_cod_changelog_entry_id
_cod_changelog_entry_author
_cod_changelog_entry_date
_cod_changelog_entry_text
1 'Vaitkus, Antanas' 2024-11-17T23:38:10+02:00
;
 Replaced the '&G' character sequence with the backslash character ('\')
 in the '_diffrn_measurement_method' data value.
;
